data_4080626
loop_
_publ_author_name
'Chen, Wen-Ching'
'Hsu, Yu-Chen'
'Lee, Ching-Yu'
'Yap, Glenn P. A.'
'Ong, Tiow-Gan'

_publ_section_title
;
 Synthetic Modification of Acyclic Bent Allenes (Carbodicarbenes) and
 Further Studies on Their Structural Implications and Reactivities
;
_journal_issue 8
_journal_name_full Organometallics
_journal_page_first 2435
_journal_paper_doi 10.1021/om400139s
_journal_volume 32
_journal_year 2013
_chemical_formula_sum 'C29 H36 Cl N4 O3 Rh'
_chemical_formula_weight 626.98
_chemical_name_systematic
;
 ?
;
_space_group_IT_number 14
_symmetry_cell_setting monoclinic
_symmetry_space_group_name_Hall '-P 2ybc'
_symmetry_space_group_name_H-M 'P 1 21/c 1'
_atom_sites_solution_hydrogens geom
_atom_sites_solution_primary direct
_atom_sites_solution_secondary difmap
_audit_creation_method SHELXL-97
_cell_angle_alpha 90.00
_cell_angle_beta 110.559(3)
_cell_angle_gamma 90.00
_cell_formula_units_Z 4
_cell_length_a 13.1488(4)
_cell_length_b 9.3115(2)
_cell_length_c 25.2926(9)
_cell_measurement_reflns_used 9876
_cell_measurement_temperature 100(2)
_cell_measurement_theta_max 29.9515
_cell_measurement_theta_min 3.0374
_cell_volume 2899.48(16)
_computing_cell_refinement
;
CrysAlisPro, Oxford Diffraction Ltd.,
Version 1.171.34.40 (release 27-08-2010 CrysAlis171 .NET)
(compiled Aug 27 2010,11:50:40)
;
_computing_data_collection
;
CrysAlisPro, Oxford Diffraction Ltd.,
Version 1.171.34.40 (release 27-08-2010 CrysAlis171 .NET)
(compiled Aug 27 2010,11:50:40)
;
_computing_data_reduction
;
CrysAlisPro, Oxford Diffraction Ltd.,
Version 1.171.34.40 (release 27-08-2010 CrysAlis171 .NET)
(compiled Aug 27 2010,11:50:40)
;
_computing_structure_refinement 'SHELXL-97 (Sheldrick, 2008)'
_computing_structure_solution 'SHELXS-97 (Sheldrick, 2008)'
_diffrn_ambient_temperature 100(2)
_diffrn_detector_area_resol_mean 10.4875
_diffrn_measured_fraction_theta_full 0.998
_diffrn_measured_fraction_theta_max 0.888
_diffrn_measurement_device_type 'Xcalibur, Atlas, Gemini'
_diffrn_measurement_method '\w scans'
_diffrn_radiation_monochromator graphite
_diffrn_radiation_source 'fine-focus sealed tube'
_diffrn_radiation_type MoK\a
_diffrn_radiation_wavelength 0.71073
_diffrn_reflns_av_R_equivalents 0.0497
_diffrn_reflns_av_sigmaI/netI 0.0533
_diffrn_reflns_limit_h_max 16
_diffrn_reflns_limit_h_min -17
_diffrn_reflns_limit_k_max 12
_diffrn_reflns_limit_k_min -12
_diffrn_reflns_limit_l_max 34
_diffrn_reflns_limit_l_min -34
_diffrn_reflns_number 30192
_diffrn_reflns_theta_full 25.00
_diffrn_reflns_theta_max 30.02
_diffrn_reflns_theta_min 3.04
_exptl_absorpt_coefficient_mu 0.717
_exptl_absorpt_correction_T_max 1.00000
_exptl_absorpt_correction_T_min 0.99023
_exptl_absorpt_correction_type multi-scan
_exptl_absorpt_process_details
;
CrysAlisPro, Oxford Diffraction Ltd.,
Version 1.171.34.40 (release 27-08-2010 CrysAlis171 .NET)
(compiled Aug 27 2010,11:50:40)
Empirical absorption correction using spherical harmonics,
 implemented in SCALE3 ABSPACK scaling algorithm.
;
_exptl_crystal_density_diffrn 1.436
_exptl_crystal_density_method 'not measured'
_exptl_crystal_F_000 1296
_exptl_crystal_size_max 0.16
_exptl_crystal_size_mid 0.10
_exptl_crystal_size_min 0.10
_refine_diff_density_max 0.847
_refine_diff_density_min -0.791
_refine_diff_density_rms 0.102
_refine_ls_extinction_method none
_refine_ls_goodness_of_fit_ref 1.055
_refine_ls_hydrogen_treatment constr
_refine_ls_matrix_type full
_refine_ls_number_parameters 349
_refine_ls_number_reflns 7524
_refine_ls_number_restraints 0
_refine_ls_restrained_S_all 1.055
_refine_ls_R_factor_all 0.0594
_refine_ls_R_factor_gt 0.0368
_refine_ls_shift/su_max 0.002
_refine_ls_shift/su_mean 0.000
_refine_ls_structure_factor_coef Fsqd
_refine_ls_weighting_details 'calc w=1/[\s^2^(Fo^2^)+(0.0176P)^2^+2.6782P] where P=(Fo^2^+2Fc^2^)/3'
_refine_ls_weighting_scheme calc
_refine_ls_wR_factor_gt 0.0637
_refine_ls_wR_factor_ref 0.0729
_reflns_number_gt 5831
_reflns_number_total 7524
_reflns_threshold_expression >2sigma(I)
_cod_data_source_file om400139s_si_003.cif
_cod_data_source_block i13001a
_cod_original_cell_volume 2899.47(15)
_cod_original_sg_symbol_H-M P21/c
_cod_database_code 4080626

loop_
_symmetry_equiv_pos_as_xyz
'x, y, z'
'-x, y+1/2, -z+1/2'
'-x, -y, -z'
'x, -y-1/2, z-1/2'

loop_
_atom_site_label
_atom_site_type_symbol
_atom_site_fract_x
_atom_site_fract_y
_atom_site_fract_z
_atom_site_U_iso_or_equiv
_atom_site_adp_type
_atom_site_occupancy
_atom_site_symmetry_multiplicity
_atom_site_calc_flag
_atom_site_refinement_flags
Rh Rh 0.417189(16) 0.728259(18) 0.078952(8) 0.01305(5) Uani 1 1 d .
Cl Cl 0.55128(5) 0.77741(6) 0.16848(2) 0.02020(13) Uani 1 1 d .
O1 O 0.24186(16) 0.6668(2) -0.03007(8) 0.0274(4) Uani 1 1 d .
O2 O 0.59283(17) 0.5592(2) 0.05523(8) 0.0313(5) Uani 1 1 d .
O3 O 0.0970(2) 0.1841(3) 0.22468(13) 0.0609(7) Uani 1 1 d .
N1 N 0.14572(16) 1.01028(19) 0.08120(8) 0.0126(4) Uani 1 1 d .
N2 N 0.25939(16) 1.05049(19) 0.03581(8) 0.0128(4) Uani 1 1 d .
N3 N 0.31773(16) 0.91144(19) 0.20045(8) 0.0128(4) Uani 1 1 d .
N4 N 0.30142(16) 0.68059(19) 0.18078(8) 0.0128(4) Uani 1 1 d .
C1 C 0.30431(19) 0.8461(2) 0.10363(9) 0.0120(5) Uani 1 1 d .
C2 C 0.24192(19) 0.9617(2) 0.07599(9) 0.0125(5) Uani 1 1 d .
C3 C 0.0848(2) 0.9388(2) 0.11163(10) 0.0166(5) Uani 1 1 d .
H3A H 0.0068 0.9488 0.0905 0.025 Uiso 1 1 calc R
H3B H 0.1023 0.9828 0.1490 0.025 Uiso 1 1 calc R
H3C H 0.1042 0.8368 0.1160 0.025 Uiso 1 1 calc R
C4 C 0.10410(19) 1.1246(2) 0.04487(9) 0.0133(5) Uani 1 1 d .
C5 C 0.0093(2) 1.2028(2) 0.03398(10) 0.0174(5) Uani 1 1 d .
H5A H -0.0407 1.1816 0.0524 0.021 Uiso 1 1 calc R
C6 C -0.0095(2) 1.3139(2) -0.00510(11) 0.0195(5) Uani 1 1 d .
H6A H -0.0746 1.3684 -0.0143 0.023 Uiso 1 1 calc R
C7 C 0.0651(2) 1.3464(3) -0.03081(10) 0.0194(5) Uani 1 1 d .
H7A H 0.0516 1.4256 -0.0560 0.023 Uiso 1 1 calc R
C8 C 0.1590(2) 1.2661(2) -0.02059(10) 0.0163(5) Uani 1 1 d .
H8A H 0.2094 1.2882 -0.0387 0.020 Uiso 1 1 calc R
C9 C 0.17677(19) 1.1521(2) 0.01710(10) 0.0136(5) Uani 1 1 d .
C10 C 0.36252(19) 1.0611(2) 0.02550(10) 0.0138(5) Uani 1 1 d .
H10A H 0.4088 0.9790 0.0458 0.017 Uiso 1 1 calc R
C11 C 0.4233(2) 1.1983(2) 0.05112(10) 0.0182(5) Uani 1 1 d .
H11A H 0.4410 1.1969 0.0921 0.027 Uiso 1 1 calc R
H11B H 0.3774 1.2817 0.0350 0.027 Uiso 1 1 calc R
H11C H 0.4904 1.2043 0.0427 0.027 Uiso 1 1 calc R
C12 C 0.3441(2) 1.0417(3) -0.03694(10) 0.0193(5) Uani 1 1 d .
H12A H 0.3065 0.9505 -0.0501 0.029 Uiso 1 1 calc R
H12B H 0.4143 1.0409 -0.0424 0.029 Uiso 1 1 calc R
H12C H 0.2997 1.1211 -0.0585 0.029 Uiso 1 1 calc R
C13 C 0.30538(19) 0.8138(2) 0.15831(9) 0.0120(5) Uani 1 1 d .
C14 C 0.3427(2) 1.0631(2) 0.19778(10) 0.0188(5) Uani 1 1 d .
H14A H 0.3852 1.0757 0.1731 0.028 Uiso 1 1 calc R
H14B H 0.3848 1.0978 0.2358 0.028 Uiso 1 1 calc R
H14C H 0.2749 1.1178 0.1827 0.028 Uiso 1 1 calc R
C15 C 0.31938(19) 0.8414(2) 0.24915(9) 0.0138(5) Uani 1 1 d .
C16 C 0.3274(2) 0.8941(3) 0.30156(10) 0.0165(5) Uani 1 1 d .
H16A H 0.3343 0.9940 0.3096 0.020 Uiso 1 1 calc R
C17 C 0.3248(2) 0.7945(3) 0.34177(10) 0.0213(5) Uani 1 1 d .
H17A H 0.3287 0.8266 0.3781 0.026 Uiso 1 1 calc R
C18 C 0.3165(2) 0.6482(3) 0.32985(11) 0.0223(6) Uani 1 1 d .
H18A H 0.3156 0.5826 0.3584 0.027 Uiso 1 1 calc R
C19 C 0.3097(2) 0.5954(3) 0.27751(10) 0.0185(5) Uani 1 1 d .
H19A H 0.3049 0.4953 0.2698 0.022 Uiso 1 1 calc R
C20 C 0.31005(19) 0.6947(2) 0.23704(9) 0.0134(5) Uani 1 1 d .
C21 C 0.2784(2) 0.5456(2) 0.14818(10) 0.0174(5) Uani 1 1 d .
H21A H 0.2695 0.5705 0.1083 0.021 Uiso 1 1 calc R
C22 C 0.1721(2) 0.4796(3) 0.14709(11) 0.0253(6) Uani 1 1 d .
H22A H 0.1153 0.5532 0.1369 0.038 Uiso 1 1 calc R
H22B H 0.1811 0.4410 0.1845 0.038 Uiso 1 1 calc R
H22C H 0.1514 0.4019 0.1192 0.038 Uiso 1 1 calc R
C23 C 0.3737(2) 0.4427(3) 0.16947(12) 0.0262(6) Uani 1 1 d .
H23A H 0.4395 0.4898 0.1682 0.039 Uiso 1 1 calc R
H23B H 0.3587 0.3568 0.1455 0.039 Uiso 1 1 calc R
H23C H 0.3845 0.4150 0.2085 0.039 Uiso 1 1 calc R
C24 C 0.3095(2) 0.6900(3) 0.01145(11) 0.0188(5) Uani 1 1 d .
C25 C 0.5249(2) 0.6221(3) 0.06275(10) 0.0194(5) Uani 1 1 d .
C26 C 0.1441(3) 0.2021(4) 0.2843(2) 0.0609(11) Uani 1 1 d .
H26A H 0.2201 0.2359 0.2949 0.073 Uiso 1 1 calc R
H26B H 0.1439 0.1100 0.3038 0.073 Uiso 1 1 calc R
C27 C 0.0767(3) 0.3112(5) 0.30026(19) 0.0660(12) Uani 1 1 d .
H27A H 0.0774 0.2948 0.3391 0.079 Uiso 1 1 calc R
H27B H 0.1022 0.4100 0.2975 0.079 Uiso 1 1 calc R
C28 C -0.0330(3) 0.2859(5) 0.25768(17) 0.0625(11) Uani 1 1 d .
H28A H -0.0775 0.3744 0.2506 0.075 Uiso 1 1 calc R
H28B H -0.0715 0.2087 0.2700 0.075 Uiso 1 1 calc R
C29 C -0.0091(3) 0.2415(4) 0.20605(17) 0.0532(9) Uani 1 1 d .
H29A H -0.0621 0.1685 0.1844 0.064 Uiso 1 1 calc R
H29B H -0.0139 0.3255 0.1813 0.064 Uiso 1 1 calc R

loop_
_atom_site_aniso_label
_atom_site_aniso_U_11
_atom_site_aniso_U_22
_atom_site_aniso_U_33
_atom_site_aniso_U_23
_atom_site_aniso_U_13
_atom_site_aniso_U_12
Rh 0.01571(10) 0.01236(9) 0.01265(9) 0.00075(7) 0.00693(7) 0.00247(8)
Cl 0.0181(3) 0.0194(3) 0.0193(3) 0.0000(2) 0.0018(2) 0.0006(2)
O1 0.0252(11) 0.0366(11) 0.0198(10) -0.0042(8) 0.0071(9) 0.0023(9)
O2 0.0347(12) 0.0349(11) 0.0312(12) 0.0080(9) 0.0204(10) 0.0168(9)
O3 0.0554(18) 0.0612(16) 0.083(2) -0.0095(15) 0.0449(16) 0.0093(13)
N1 0.0131(11) 0.0123(9) 0.0136(10) 0.0004(7) 0.0060(8) 0.0010(8)
N2 0.0132(11) 0.0136(9) 0.0122(10) 0.0033(7) 0.0053(8) 0.0023(8)
N3 0.0173(11) 0.0105(9) 0.0115(10) -0.0002(7) 0.0062(8) -0.0004(8)
N4 0.0180(11) 0.0114(9) 0.0097(9) 0.0013(7) 0.0056(8) 0.0009(8)
C1 0.0148(13) 0.0118(11) 0.0105(11) 0.0001(8) 0.0060(9) 0.0010(9)
C2 0.0151(13) 0.0130(11) 0.0104(11) -0.0022(8) 0.0055(9) -0.0017(9)
C3 0.0160(13) 0.0181(12) 0.0193(13) 0.0001(9) 0.0107(10) -0.0001(10)
C4 0.0158(13) 0.0105(11) 0.0121(11) -0.0022(8) 0.0030(9) -0.0014(9)
C5 0.0144(13) 0.0175(12) 0.0192(12) -0.0042(9) 0.0044(10) -0.0002(10)
C6 0.0164(13) 0.0140(11) 0.0238(13) -0.0018(9) 0.0014(10) 0.0042(10)
C7 0.0206(14) 0.0144(12) 0.0188(13) 0.0030(9) 0.0015(10) 0.0015(10)
C8 0.0176(13) 0.0152(11) 0.0154(11) 0.0018(9) 0.0046(9) -0.0005(10)
C9 0.0122(12) 0.0127(11) 0.0145(12) -0.0012(8) 0.0029(9) 0.0015(9)
C10 0.0125(12) 0.0155(12) 0.0151(12) 0.0037(9) 0.0069(10) 0.0027(9)
C11 0.0173(13) 0.0201(13) 0.0175(12) 0.0011(9) 0.0066(10) -0.0006(10)
C12 0.0241(15) 0.0211(13) 0.0169(13) 0.0002(9) 0.0124(11) 0.0002(11)
C13 0.0130(12) 0.0111(11) 0.0122(11) 0.0012(8) 0.0046(9) 0.0010(9)
C14 0.0269(15) 0.0135(12) 0.0158(12) -0.0010(9) 0.0071(11) -0.0039(10)
C15 0.0125(12) 0.0177(12) 0.0102(11) 0.0025(9) 0.0025(9) 0.0013(9)
C16 0.0180(14) 0.0186(12) 0.0122(12) -0.0018(9) 0.0047(10) 0.0011(10)
C17 0.0235(14) 0.0299(14) 0.0102(12) -0.0003(10) 0.0056(10) 0.0000(11)
C18 0.0274(16) 0.0243(14) 0.0156(13) 0.0076(10) 0.0079(11) -0.0014(11)
C19 0.0212(14) 0.0160(12) 0.0171(13) 0.0038(9) 0.0052(10) 0.0009(10)
C20 0.0145(12) 0.0151(12) 0.0112(11) 0.0011(8) 0.0052(9) 0.0025(9)
C21 0.0299(15) 0.0119(11) 0.0130(12) -0.0014(9) 0.0106(11) -0.0019(10)
C22 0.0299(16) 0.0217(13) 0.0202(14) -0.0006(10) 0.0037(12) -0.0069(12)
C23 0.0388(18) 0.0143(12) 0.0354(16) 0.0017(11) 0.0254(14) 0.0050(12)
C24 0.0218(14) 0.0185(12) 0.0204(13) -0.0004(9) 0.0130(11) 0.0040(10)
C25 0.0265(15) 0.0162(12) 0.0185(13) 0.0046(9) 0.0116(11) 0.0037(11)
C26 0.030(2) 0.057(2) 0.093(3) -0.015(2) 0.018(2) 0.0080(18)
C27 0.046(3) 0.070(3) 0.078(3) -0.019(2) 0.016(2) 0.016(2)
C28 0.034(2) 0.090(3) 0.063(3) -0.011(2) 0.0149(19) 0.015(2)
C29 0.043(2) 0.061(2) 0.060(2) -0.0016(19) 0.0240(19) -0.0061(18)

loop_
_atom_type_symbol
_atom_type_description
_atom_type_scat_dispersion_real
_atom_type_scat_dispersion_imag
_atom_type_scat_source
C C 0.0033 0.0016 'International Tables Vol C Tables 4.2.6.8 and 6.1.1.4'
H H 0.0000 0.0000 'International Tables Vol C Tables 4.2.6.8 and 6.1.1.4'
Cl Cl 0.1484 0.1585 'International Tables Vol C Tables 4.2.6.8 and 6.1.1.4'
N N 0.0061 0.0033 'International Tables Vol C Tables 4.2.6.8 and 6.1.1.4'
O O 0.0106 0.0060 'International Tables Vol C Tables 4.2.6.8 and 6.1.1.4'
Rh Rh -1.1178 0.9187 'International Tables Vol C Tables 4.2.6.8 and 6.1.1.4'

loop_
_geom_angle_atom_site_label_1
_geom_angle_atom_site_label_2
_geom_angle_atom_site_label_3
_geom_angle
C24 Rh C25 95.12(11)
C24 Rh C1 89.03(10)
C25 Rh C1 175.62(10)
C24 Rh Cl 177.54(8)
C25 Rh Cl 86.87(8)
C1 Rh Cl 88.94(6)
C29 O3 C26 108.7(3)
C4 N1 C2 110.30(18)
C4 N1 C3 122.67(19)
C2 N1 C3 126.14(19)
C2 N2 C9 110.06(18)
C2 N2 C10 124.66(19)
C9 N2 C10 123.49(18)
C13 N3 C15 109.89(18)
C13 N3 C14 125.15(19)
C15 N3 C14 124.30(19)
C13 N4 C20 109.64(18)
C13 N4 C21 124.65(18)
C20 N4 C21 125.33(18)
C2 C1 C13 117.4(2)
C2 C1 Rh 127.50(16)
C13 C1 Rh 114.43(16)
C1 C2 N2 127.6(2)
C1 C2 N1 127.0(2)
N2 C2 N1 105.35(18)
N1 C4 C5 130.8(2)
N1 C4 C9 107.1(2)
C5 C4 C9 122.1(2)
C4 C5 C6 117.1(2)
C7 C6 C5 121.1(2)
C6 C7 C8 121.6(2)
C7 C8 C9 117.6(2)
C8 C9 N2 132.4(2)
C8 C9 C4 120.4(2)
N2 C9 C4 107.16(19)
N2 C10 C12 110.8(2)
N2 C10 C11 111.03(18)
C12 C10 C11 114.16(19)
N3 C13 N4 106.83(18)
N3 C13 C1 125.5(2)
N4 C13 C1 127.6(2)
C16 C15 N3 131.0(2)
C16 C15 C20 122.0(2)
N3 C15 C20 107.01(19)
C15 C16 C17 116.9(2)
C16 C17 C18 121.1(2)
C19 C18 C17 121.9(2)
C20 C19 C18 117.1(2)
C19 C20 N4 132.4(2)
C19 C20 C15 121.0(2)
N4 C20 C15 106.61(19)
N4 C21 C23 111.0(2)
N4 C21 C22 111.20(19)
C23 C21 C22 113.0(2)
O1 C24 Rh 179.1(2)
O2 C25 Rh 177.1(2)
O3 C26 C27 106.7(3)
C28 C27 C26 102.3(3)
C27 C28 C29 103.1(3)
O3 C29 C28 107.3(3)

loop_
_geom_bond_atom_site_label_1
_geom_bond_atom_site_label_2
_geom_bond_distance
Rh C24 1.830(3)
Rh C25 1.887(3)
Rh C1 2.109(2)
Rh Cl 2.3753(6)
O1 C24 1.133(3)
O2 C25 1.138(3)
O3 C29 1.411(4)
O3 C26 1.424(5)
N1 C4 1.387(3)
N1 C2 1.392(3)
N1 C3 1.452(3)
N2 C2 1.390(3)
N2 C9 1.392(3)
N2 C10 1.471(3)
N3 C13 1.366(3)
N3 C15 1.387(3)
N3 C14 1.457(3)
N4 C13 1.373(3)
N4 C20 1.393(3)
N4 C21 1.475(3)
C1 C2 1.385(3)
C1 C13 1.411(3)
C4 C5 1.386(3)
C4 C9 1.394(3)
C5 C6 1.392(3)
C6 C7 1.388(4)
C7 C8 1.388(3)
C8 C9 1.390(3)
C10 C12 1.522(3)
C10 C11 1.525(3)
C15 C16 1.383(3)
C15 C20 1.396(3)
C16 C17 1.386(3)
C17 C18 1.391(4)
C18 C19 1.385(3)
C19 C20 1.380(3)
C21 C23 1.518(4)
C21 C22 1.519(4)
C26 C27 1.495(5)
C27 C28 1.485(5)
C28 C29 1.504(5)

loop_
_geom_torsion_atom_site_label_1
_geom_torsion_atom_site_label_2
_geom_torsion_atom_site_label_3
_geom_torsion_atom_site_label_4
_geom_torsion
C24 Rh C1 C2 -56.6(2)
C25 Rh C1 C2 141.7(12)
Cl Rh C1 C2 124.8(2)
C24 Rh C1 C13 132.80(18)
C25 Rh C1 C13 -28.9(13)
Cl Rh C1 C13 -45.81(16)
C13 C1 C2 N2 151.0(2)
Rh C1 C2 N2 -19.4(4)
C13 C1 C2 N1 -31.5(4)
Rh C1 C2 N1 158.09(18)
C9 N2 C2 C1 178.5(2)
C10 N2 C2 C1 -16.4(4)
C9 N2 C2 N1 0.6(2)
C10 N2 C2 N1 165.70(19)
C4 N1 C2 C1 -177.2(2)
C3 N1 C2 C1 -7.9(4)
C4 N1 C2 N2 0.7(2)
C3 N1 C2 N2 170.0(2)
C2 N1 C4 C5 177.3(2)
C3 N1 C4 C5 7.5(4)
C2 N1 C4 C9 -1.7(3)
C3 N1 C4 C9 -171.4(2)
N1 C4 C5 C6 179.5(2)
C9 C4 C5 C6 -1.7(3)
C4 C5 C6 C7 -1.5(4)
C5 C6 C7 C8 2.8(4)
C6 C7 C8 C9 -0.8(4)
C7 C8 C9 N2 178.7(2)
C7 C8 C9 C4 -2.4(3)
C2 N2 C9 C8 177.4(2)
C10 N2 C9 C8 12.0(4)
C2 N2 C9 C4 -1.6(3)
C10 N2 C9 C4 -166.9(2)
N1 C4 C9 C8 -177.2(2)
C5 C4 C9 C8 3.8(3)
N1 C4 C9 N2 2.0(2)
C5 C4 C9 N2 -177.1(2)
C2 N2 C10 C12 128.5(2)
C9 N2 C10 C12 -68.3(3)
C2 N2 C10 C11 -103.5(2)
C9 N2 C10 C11 59.7(3)
C15 N3 C13 N4 -1.2(3)
C14 N3 C13 N4 169.8(2)
C15 N3 C13 C1 -177.5(2)
C14 N3 C13 C1 -6.5(4)
C20 N4 C13 N3 0.7(3)
C21 N4 C13 N3 174.0(2)
C20 N4 C13 C1 176.9(2)
C21 N4 C13 C1 -9.8(4)
C2 C1 C13 N3 -45.8(3)
Rh C1 C13 N3 125.8(2)
C2 C1 C13 N4 138.7(2)
Rh C1 C13 N4 -49.7(3)
C13 N3 C15 C16 -178.2(3)
C14 N3 C15 C16 10.7(4)
C13 N3 C15 C20 1.3(3)
C14 N3 C15 C20 -169.8(2)
N3 C15 C16 C17 178.9(2)
C20 C15 C16 C17 -0.5(4)
C15 C16 C17 C18 1.1(4)
C16 C17 C18 C19 -0.5(4)
C17 C18 C19 C20 -0.7(4)
C18 C19 C20 N4 -177.9(3)
C18 C19 C20 C15 1.3(4)
C13 N4 C20 C19 179.5(3)
C21 N4 C20 C19 6.2(4)
C13 N4 C20 C15 0.1(3)
C21 N4 C20 C15 -173.2(2)
C16 C15 C20 C19 -0.8(4)
N3 C15 C20 C19 179.7(2)
C16 C15 C20 N4 178.7(2)
N3 C15 C20 N4 -0.8(3)
C13 N4 C21 C23 118.6(2)
C20 N4 C21 C23 -69.1(3)
C13 N4 C21 C22 -114.8(2)
C20 N4 C21 C22 57.5(3)
C25 Rh C24 O1 161(16)
C1 Rh C24 O1 -17(16)
Cl Rh C24 O1 17(17)
C24 Rh C25 O2 -176(100)
C1 Rh C25 O2 -14(5)
Cl Rh C25 O2 3(4)
C29 O3 C26 C27 -16.5(4)
O3 C26 C27 C28 31.4(4)
C26 C27 C28 C29 -33.4(4)
C26 O3 C29 C28 -5.3(4)
C27 C28 C29 O3 24.8(4)
